data_7712751
loop_
_publ_author_name
'Hong, Zhao-Guo'
'Zhong, Jingjing'
'Ding, Dang-Dang'
'Gong, Si-Hui'
'Zhang, Liangliang'
'Zhao, Shulin'
'Shen, Xing-Can'
'Liang, Hong'
'Huang, Fu-Ping'

_publ_section_title
;
 Cu(I)-based Fenton-like agent inducing mitochondrial damage for
 photo-assisted enhanced chemodynamic therapy
;
_journal_name_full 'Dalton Transactions'
_journal_paper_doi 10.1039/D3DT00317E
_journal_year 2023
_chemical_formula_moiety 'C96 H88 Cu2 N6 O2 P4, 2(N O3), 2(C H4 O)'
_chemical_formula_sum 'C98 H96 Cu2 N8 O10 P4'
_chemical_formula_weight 1796.79
_space_group_crystal_system monoclinic
_space_group_IT_number 14
_space_group_name_Hall '-P 2yn'
_space_group_name_H-M_alt 'P 1 21/n 1'
_atom_sites_solution_hydrogens geom
_atom_sites_solution_primary direct
_atom_sites_solution_secondary difmap
_audit_creation_date 2020-11-02
_audit_creation_method
;
Olex2 1.2
(compiled 2018.05.29 svn.r3508 for OlexSys, GUI svn.r5506)
;
_audit_update_record
;
2022-07-22 deposited with the CCDC.	2023-04-06 downloaded from the CCDC.
;
_cell_angle_alpha 90.00
_cell_angle_beta 103.7750(10)
_cell_angle_gamma 90.00
_cell_formula_units_Z 2
_cell_length_a 14.22620(10)
_cell_length_b 21.26880(10)
_cell_length_c 15.15300(10)
_cell_measurement_reflns_used 31738
_cell_measurement_temperature 100.00(10)
_cell_measurement_theta_max 77.8140
_cell_measurement_theta_min 3.1950
_cell_volume 4453.04(5)
_computing_cell_refinement 'CrysAlisPro 1.171.40.80a (Rigaku OD, 2020)'
_computing_data_collection 'CrysAlisPro 1.171.40.80a (Rigaku OD, 2020)'
_computing_data_reduction 'CrysAlisPro 1.171.40.80a (Rigaku OD, 2020)'
_computing_molecular_graphics 'Olex2 (Dolomanov et al., 2009)'
_computing_publication_material 'Olex2 (Dolomanov et al., 2009)'
_computing_structure_refinement 'XL (Sheldrick, 2008)'
_computing_structure_solution 'SHELXS-97 (Sheldrick, 1990)'
_diffrn_ambient_environment N~2~
_diffrn_ambient_temperature 100.00(10)
_diffrn_detector 'Hybrid Pixel Array Detector'
_diffrn_detector_area_resol_mean 10.0000
_diffrn_detector_type HyPix
_diffrn_measured_fraction_theta_full 0.985
_diffrn_measured_fraction_theta_max 0.985
_diffrn_measurement_details
;
List of Runs (angles in degrees, time in seconds):

  # Type    Start    End  Width  t~exp~   \w     \q     \k     \f   Frames
#--------------------------------------------------------------------------
  1  \w    -26.00   0.00   0.50    1.00    --  -47.12  19.00 -90.00   52
  2  \w    -23.00   3.00   0.50    1.00    --  -47.12  19.00-180.00   52
  3  \w    -59.00  -7.00   0.50    1.00    --  -47.12 109.00-117.00  104
  4  \w    -51.00 -16.00   0.50    3.00    --  -88.50  45.00  30.00   70
  5  \w    -51.00 -26.00   0.50    3.00    --  -88.50  45.00  90.00   50
  6  \w    -26.00  27.00   0.50    1.00    --  -47.12  19.00 150.00  106
  7  \w     23.00  87.00   0.50    1.00    --   47.12-109.00 145.00  128
  8  \w     73.00  98.00   0.50    3.00    --  110.00-109.00 145.00   50
  9  \w     81.00 106.00   0.50    3.00    --  110.00 -77.00 150.00   50
 10  \w     62.00  90.00   0.50    3.00    --  110.00 -94.00 150.00   56
 11  \w     41.00  67.00   0.50    3.00    --  110.00 -61.00 150.00   52
 12  \w     38.00  71.00   0.50    3.00    --  110.00 -77.00 150.00   66
 13  \w     39.00 102.00   0.50    3.00    --  110.00 -77.00  90.00  126
 14  \w     95.00 134.00   0.50    3.00    --  110.00  15.00  90.00   78
 15  \w    138.00 169.00   0.50    3.00    --  110.00  15.00  90.00   62
 16  \w    129.00 155.00   0.50    3.00    --  110.00 125.00  30.00   52
 17  \w    127.00 153.00   0.50    3.00    --  110.00 109.00-117.00   52
 18  \w     92.00 157.00   0.50    3.00    --  110.00  15.00-150.00  130
 19  \w     92.00 178.00   0.50    3.00    --  110.00  15.00 -90.00  172
 20  \w     93.00 177.00   0.50    3.00    --  110.00  15.00  60.00  168
 21  \w     81.00 107.00   0.50    3.00    --  110.00-112.00-137.20   52
 22  \w     81.00 111.00   0.50    3.00    --  110.00-125.00-180.00   60
 23  \w     75.00 110.00   0.50    3.00    --  110.00-125.00-150.00   70
 24  \w     64.00 104.00   0.50    3.00    --  110.00-100.00-131.73   80
 25  \w     47.00  75.00   0.50    3.00    --  110.00-112.00-137.20   56
 26  \w     44.00  74.00   0.50    3.00    --  110.00 -94.00-120.00   60
 27  \w     46.00  71.00   0.50    3.00    --  110.00 -61.00-180.00   50
 28  \w     44.00  69.00   0.50    3.00    --  110.00 -61.00-150.00   50
 29  \w     38.00  65.00   0.50    3.00    --  110.00 -61.00 -90.00   54
 30  \w     40.00  69.00   0.50    3.00    --  110.00 -61.00 -30.00   58
 31  \w     42.00  70.00   0.50    3.00    --  110.00 -61.00  30.00   56
 32  \w     41.00  70.00   0.50    3.00    --  110.00 -61.00   0.00   58
 33  \w     44.00  69.00   0.50    3.00    --  110.00 -61.00 -60.00   50
 34  \w     38.00  92.00   0.50    3.00    --  110.00 -94.00 -90.00  108
 35  \w     39.00  75.00   0.50    3.00    --  110.00-125.00-180.00   72
 36  \w     38.00  63.00   0.50    3.00    --  110.00 -61.00  60.00   50
 37  \w   -120.00 -61.00   0.50    1.00    --  -47.12 -37.00-180.00  118
 38  \w   -112.00 -73.00   0.50    1.00    --  -47.12-125.00 -60.00   78
 39  \w   -119.00 -78.00   0.50    1.00    --  -47.12-125.00-120.00   82
 40  \w   -118.00 -79.00   0.50    1.00    --  -47.12-125.00 -90.00   78
 41  \w   -145.00-120.00   0.50    3.00    --  -88.50-109.00 145.00   50
 42  \w    -73.00 -48.00   0.50    3.00    --  -88.50 109.00-117.00   50
;
_diffrn_measurement_device 'four-circle diffractometer'
_diffrn_measurement_device_type 'XtaLAB Synergy, Dualflex, HyPix'
_diffrn_measurement_method '\w scans'
_diffrn_orient_matrix_type 'CrysAlisPro convention (1999,Acta A55,543-557)'
_diffrn_orient_matrix_UB_11 -0.0122962000
_diffrn_orient_matrix_UB_12 -0.0684235000
_diffrn_orient_matrix_UB_13 0.0286519000
_diffrn_orient_matrix_UB_21 -0.0466094000
_diffrn_orient_matrix_UB_22 -0.0172047000
_diffrn_orient_matrix_UB_23 -0.0995786000
_diffrn_orient_matrix_UB_31 0.1005066000
_diffrn_orient_matrix_UB_32 -0.0163130000
_diffrn_orient_matrix_UB_33 -0.0151021000
_diffrn_radiation_monochromator mirror
_diffrn_radiation_probe x-ray
_diffrn_radiation_type CuK\a
_diffrn_radiation_wavelength 1.54184
_diffrn_reflns_av_R_equivalents 0.0302
_diffrn_reflns_av_unetI/netI 0.0239
_diffrn_reflns_limit_h_max 17
_diffrn_reflns_limit_h_min -12
_diffrn_reflns_limit_k_max 26
_diffrn_reflns_limit_k_min -26
_diffrn_reflns_limit_l_max 18
_diffrn_reflns_limit_l_min -19
_diffrn_reflns_number 44875
_diffrn_reflns_theta_full 77.95
_diffrn_reflns_theta_max 77.95
_diffrn_reflns_theta_min 3.65
_diffrn_source 'micro-focus sealed X-ray tube'
_diffrn_source_type 'PhotonJet (Cu) X-ray Source'
_exptl_absorpt_coefficient_mu 1.786
_exptl_absorpt_correction_T_max 1.00000
_exptl_absorpt_correction_T_min 0.86000
_exptl_absorpt_correction_type multi-scan
_exptl_absorpt_process_details
;
CrysAlisPro 1.171.40.80a (Rigaku Oxford Diffraction, 2020)
Empirical absorption correction using spherical harmonics,
 implemented in SCALE3 ABSPACK scaling algorithm.
;
_exptl_crystal_colour red
_exptl_crystal_density_diffrn 1.340
_exptl_crystal_density_method 'not measured'
_exptl_crystal_description block
_exptl_crystal_F_000 1876
_refine_diff_density_max 1.905
_refine_diff_density_min -0.697
_refine_diff_density_rms 0.083
_refine_ls_extinction_method none
_refine_ls_goodness_of_fit_ref 1.042
_refine_ls_hydrogen_treatment constr
_refine_ls_matrix_type full
_refine_ls_number_parameters 554
_refine_ls_number_reflns 9374
_refine_ls_number_restraints 0
_refine_ls_restrained_S_all 1.042
_refine_ls_R_factor_all 0.0541
_refine_ls_R_factor_gt 0.0519
_refine_ls_shift/su_max 0.001
_refine_ls_shift/su_mean 0.000
_refine_ls_structure_factor_coef Fsqd
_refine_ls_weighting_details 'calc w=1/[\s^2^(Fo^2^)+(0.0782P)^2^+7.1536P] where P=(Fo^2^+2Fc^2^)/3'
_refine_ls_weighting_scheme calc
_refine_ls_wR_factor_gt 0.1443
_refine_ls_wR_factor_ref 0.1462
_reflns_number_gt 8806
_reflns_number_total 9374
_reflns_threshold_expression >2sigma(I)
_cod_data_source_file d3dt00317e2.cif
_cod_data_source_block 20201102-hfp-hzg-n-rg-cu
_cod_database_code 7712751
_chemical_oxdiff_formula 'C196 H184 Cu4 N16 O20 P8 '
_diffrn_oxdiff_digest_frames
;
01128302f35f4d4ccc4e7462d335747965000285177
;
_reflns_odcompleteness_completeness 99.81
_reflns_odcompleteness_iscentric 1
_reflns_odcompleteness_theta 74.33
_olex2_refinement_description
;
1. Fixed Uiso
 At 1.2 times of:
  All C(H) groups, All N(H) groups
 At 1.5 times of:
  All C(H,H,H) groups, All O(H) groups
2.a Aromatic/amide H refined with riding coordinates:
 N3(H3), C4(H4), C5(H5), C6(H6), C7(H7), C9(H9), C10(H10), C11(H11), C14(H14),
 C15(H15), C16(H16), C17(H17), C18(H18), C20(H20), C21(H21), C22(H22), C23(H23),
  C24(H24), C26(H26), C27(H27), C28(H28), C29(H29), C30(H30), C32(H32),
 C33(H33), C34(H34), C35(H35), C36(H36), C38(H38), C39(H39), C40(H40), C41(H41),
  C42(H42), C44(H44), C45(H45), C46(H46), C47(H47), C48(H48)
2.b Idealised Me refined as rotating group:
 C1(H1A,H1B,H1C), C2(H2A,H2B,H2C), C49(H49A,H49B,H49C)
2.c Idealised tetrahedral OH refined as rotating group:
 O5(H5A)
;
_olex2_submission_special_instructions 'No special instructions were received'
_oxdiff_exptl_absorpt_empirical_details
;
Empirical correction (ABSPACK) includes:
- Absorption correction using spherical harmonics
- Frame scaling
;
_oxdiff_exptl_absorpt_empirical_full_max 1.372
_oxdiff_exptl_absorpt_empirical_full_min 0.777

loop_
_space_group_symop_id
_space_group_symop_operation_xyz
1 'x, y, z'
2 '-x+1/2, y+1/2, -z+1/2'
3 '-x, -y, -z'
4 'x-1/2, -y-1/2, z-1/2'

loop_
_atom_site_label
_atom_site_type_symbol
_atom_site_fract_x
_atom_site_fract_y
_atom_site_fract_z
_atom_site_U_iso_or_equiv
_atom_site_adp_type
_atom_site_occupancy
_atom_site_calc_flag
_atom_site_disorder_assembly
_atom_site_disorder_group
_atom_site_refinement_flags_posn
Cu1 Cu 0.32190(2) 0.430403(15) 0.81870(2) 0.01797(11) Uani 1 d . . .
P1 P 0.17738(4) 0.47910(3) 0.79582(4) 0.01835(13) Uani 1 d . . .
P2 P 0.32669(4) 0.32879(3) 0.78313(4) 0.01986(14) Uani 1 d . . .
O1 O 0.40517(12) 0.44700(8) 0.95745(11) 0.0228(3) Uani 1 d . . .
N1 N 0.26439(18) 0.47495(11) 0.19039(15) 0.0333(5) Uani 1 d . . .
N2 N 0.42659(13) 0.49229(9) 0.79912(13) 0.0191(4) Uani 1 d . . .
N3 N 0.48332(14) 0.51407(9) 0.88124(13) 0.0194(4) Uani 1 d . . .
H3 H 0.5263 0.5428 0.8835 0.023 Uiso 1 calc . . R
C1 C 0.1945(3) 0.42475(16) 0.1609(2) 0.0434(7) Uani 1 d . . .
H1A H 0.2217 0.3856 0.1864 0.065 Uiso 1 calc . . GR
H1B H 0.1790 0.4220 0.0958 0.065 Uiso 1 calc . . GR
H1C H 0.1368 0.4335 0.1810 0.065 Uiso 1 calc . . GR
C2 C 0.2731(2) 0.52179(16) 0.12299(18) 0.0381(6) Uani 1 d . . .
H2A H 0.2319 0.5569 0.1270 0.057 Uiso 1 calc . . GR
H2B H 0.2540 0.5036 0.0634 0.057 Uiso 1 calc . . GR
H2C H 0.3390 0.5358 0.1340 0.057 Uiso 1 calc . . GR
C3 C 0.29623(18) 0.48863(12) 0.28132(16) 0.0251(5) Uani 1 d . . .
C4 C 0.27972(19) 0.44677(12) 0.34885(17) 0.0272(5) Uani 1 d . . .
H4 H 0.2443 0.4102 0.3317 0.033 Uiso 1 calc . . R
C5 C 0.31570(18) 0.45980(12) 0.43983(17) 0.0255(5) Uani 1 d . . .
H5 H 0.3042 0.4314 0.4828 0.031 Uiso 1 calc . . R
C6 C 0.34873(18) 0.54400(12) 0.31094(16) 0.0254(5) Uani 1 d . . .
H6 H 0.3595 0.5729 0.2683 0.030 Uiso 1 calc . . R
C7 C 0.38433(17) 0.55592(12) 0.40215(16) 0.0243(5) Uani 1 d . . .
H7 H 0.4196 0.5925 0.4196 0.029 Uiso 1 calc . . R
C8 C 0.36903(17) 0.51450(11) 0.46959(16) 0.0225(5) Uani 1 d . . .
C9 C 0.40968(17) 0.52901(11) 0.56417(16) 0.0227(5) Uani 1 d . . .
H9 H 0.4518 0.5631 0.5757 0.027 Uiso 1 calc . . R
C10 C 0.39371(17) 0.49890(11) 0.63776(16) 0.0222(4) Uani 1 d . . .
H10 H 0.3500 0.4657 0.6304 0.027 Uiso 1 calc . . R
C11 C 0.44382(16) 0.51807(11) 0.72674(16) 0.0208(4) Uani 1 d . . .
H11 H 0.4899 0.5498 0.7332 0.025 Uiso 1 calc . . R
C12 C 0.46726(16) 0.48786(10) 0.95641(15) 0.0195(4) Uani 1 d . . .
C13 C 0.17004(17) 0.54456(11) 0.87224(15) 0.0211(4) Uani 1 d . . .
C14 C 0.08977(18) 0.55484(12) 0.90765(16) 0.0253(5) Uani 1 d . . .
H14 H 0.0387 0.5263 0.8960 0.030 Uiso 1 calc . . R
C15 C 0.08568(19) 0.60810(13) 0.96093(17) 0.0295(5) Uani 1 d . . .
H15 H 0.0319 0.6149 0.9846 0.035 Uiso 1 calc . . R
C16 C 0.1616(2) 0.65074(12) 0.97857(17) 0.0289(5) Uani 1 d . . .
H16 H 0.1583 0.6864 1.0133 0.035 Uiso 1 calc . . R
C17 C 0.24249(19) 0.64013(11) 0.94436(17) 0.0278(5) Uani 1 d . . .
H17 H 0.2936 0.6685 0.9566 0.033 Uiso 1 calc . . R
C18 C 0.24713(18) 0.58718(11) 0.89195(16) 0.0240(5) Uani 1 d . . .
H18 H 0.3018 0.5800 0.8698 0.029 Uiso 1 calc . . R
C19 C 0.14346(16) 0.51607(11) 0.68381(16) 0.0206(4) Uani 1 d . . .
C20 C 0.11714(19) 0.57927(12) 0.67137(17) 0.0280(5) Uani 1 d . . .
H20 H 0.1140 0.6040 0.7212 0.034 Uiso 1 calc . . R
C21 C 0.0957(2) 0.60533(13) 0.58528(19) 0.0335(6) Uani 1 d . . .
H21 H 0.0796 0.6477 0.5778 0.040 Uiso 1 calc . . R
C22 C 0.0980(2) 0.56885(13) 0.51032(18) 0.0306(6) Uani 1 d . . .
H22 H 0.0834 0.5865 0.4525 0.037 Uiso 1 calc . . R
C23 C 0.12236(18) 0.50585(13) 0.52186(17) 0.0277(5) Uani 1 d . . .
H23 H 0.1230 0.4810 0.4715 0.033 Uiso 1 calc . . R
C24 C 0.14568(17) 0.47961(12) 0.60756(16) 0.0246(5) Uani 1 d . . .
H24 H 0.1630 0.4374 0.6147 0.030 Uiso 1 calc . . R
C25 C 0.07299(17) 0.42999(11) 0.79856(16) 0.0213(4) Uani 1 d . . .
C26 C -0.01827(18) 0.44064(12) 0.74128(17) 0.0261(5) Uani 1 d . . .
H26 H -0.0285 0.4755 0.7031 0.031 Uiso 1 calc . . R
C27 C -0.09390(19) 0.39907(14) 0.74139(19) 0.0326(6) Uani 1 d . . .
H27 H -0.1545 0.4062 0.7031 0.039 Uiso 1 calc . . R
C28 C -0.0792(2) 0.34700(13) 0.79844(19) 0.0328(6) Uani 1 d . . .
H28 H -0.1296 0.3190 0.7976 0.039 Uiso 1 calc . . R
C29 C 0.0105(2) 0.33675(13) 0.85649(19) 0.0308(5) Uani 1 d . . .
H29 H 0.0201 0.3022 0.8951 0.037 Uiso 1 calc . . R
C30 C 0.08621(18) 0.37813(11) 0.85706(17) 0.0254(5) Uani 1 d . . .
H30 H 0.1462 0.3713 0.8966 0.030 Uiso 1 calc . . R
C31 C 0.44295(17) 0.29546(11) 0.77610(16) 0.0223(5) Uani 1 d . . .
C32 C 0.45046(19) 0.23698(12) 0.73621(18) 0.0291(5) Uani 1 d . . .
H32 H 0.3949 0.2139 0.7114 0.035 Uiso 1 calc . . R
C33 C 0.5407(2) 0.21319(13) 0.73352(19) 0.0339(6) Uani 1 d . . .
H33 H 0.5450 0.1745 0.7061 0.041 Uiso 1 calc . . R
C34 C 0.62419(19) 0.24647(13) 0.77126(19) 0.0318(6) Uani 1 d . . .
H34 H 0.6844 0.2303 0.7691 0.038 Uiso 1 calc . . R
C35 C 0.61756(18) 0.30406(12) 0.81228(18) 0.0296(5) Uani 1 d . . .
H35 H 0.6735 0.3263 0.8385 0.036 Uiso 1 calc . . R
C36 C 0.52746(18) 0.32856(11) 0.81421(17) 0.0256(5) Uani 1 d . . .
H36 H 0.5235 0.3674 0.8412 0.031 Uiso 1 calc . . R
C37 C 0.28703(17) 0.27703(11) 0.86310(17) 0.0245(5) Uani 1 d . . .
C38 C 0.23490(19) 0.22174(12) 0.8377(2) 0.0324(6) Uani 1 d . . .
H38 H 0.2197 0.2091 0.7772 0.039 Uiso 1 calc . . R
C39 C 0.2056(2) 0.18556(14) 0.9024(2) 0.0421(7) Uani 1 d . . .
H39 H 0.1702 0.1490 0.8849 0.051 Uiso 1 calc . . R
C40 C 0.2288(2) 0.20345(16) 0.9928(2) 0.0449(7) Uani 1 d . . .
H40 H 0.2084 0.1791 1.0358 0.054 Uiso 1 calc . . R
C41 C 0.2825(2) 0.25777(14) 1.0196(2) 0.0382(6) Uani 1 d . . .
H41 H 0.2996 0.2693 1.0805 0.046 Uiso 1 calc . . R
C42 C 0.31052(19) 0.29469(12) 0.95459(18) 0.0297(5) Uani 1 d . . .
H42 H 0.3452 0.3315 0.9721 0.036 Uiso 1 calc . . R
C43 C 0.24659(17) 0.31302(10) 0.67180(16) 0.0233(5) Uani 1 d . . .
C44 C 0.14691(18) 0.30769(12) 0.66274(18) 0.0280(5) Uani 1 d . . .
H44 H 0.1221 0.3071 0.7142 0.034 Uiso 1 calc . . R
C45 C 0.08453(19) 0.30324(14) 0.57698(19) 0.0331(6) Uani 1 d . . .
H45 H 0.0182 0.3001 0.5715 0.040 Uiso 1 calc . . R
C46 C 0.1205(2) 0.30352(13) 0.49978(18) 0.0331(6) Uani 1 d . . .
H46 H 0.0786 0.2998 0.4427 0.040 Uiso 1 calc . . R
C47 C 0.2188(2) 0.30933(12) 0.50761(18) 0.0295(5) Uani 1 d . . .
H47 H 0.2430 0.3097 0.4558 0.035 Uiso 1 calc . . R
C48 C 0.28183(19) 0.31462(11) 0.59338(17) 0.0259(5) Uani 1 d . . .
H48 H 0.3479 0.3193 0.5983 0.031 Uiso 1 calc . . R
O2 O 0.52355(18) 0.65523(14) 0.6560(2) 0.0609(7) Uani 1 d . . .
O3 O 0.65586(17) 0.68707(12) 0.74514(19) 0.0543(6) Uani 1 d . . .
O4 O 0.6223(2) 0.71470(12) 0.6040(2) 0.0589(7) Uani 1 d . . .
N4 N 0.5991(2) 0.68583(13) 0.6633(2) 0.0453(6) Uani 1 d . . .
O5 O 0.57379(14) 0.62440(9) 0.85982(14) 0.0338(4) Uani 1 d . . .
H5A H 0.5974 0.6327 0.8168 0.051 Uiso 1 calc . . GR
C49 C 0.4939(3) 0.66526(17) 0.8585(3) 0.0548(9) Uani 1 d . . .
H49A H 0.4352 0.6455 0.8258 0.082 Uiso 1 calc . . GR
H49B H 0.5030 0.7040 0.8290 0.082 Uiso 1 calc . . GR
H49C H 0.4897 0.6738 0.9196 0.082 Uiso 1 calc . . GR

loop_
_atom_site_aniso_label
_atom_site_aniso_U_11
_atom_site_aniso_U_22
_atom_site_aniso_U_33
_atom_site_aniso_U_23
_atom_site_aniso_U_13
_atom_site_aniso_U_12
Cu1 0.01784(18) 0.01327(17) 0.01925(18) -0.00109(11) -0.00260(13) -0.00005(11)
P1 0.0179(3) 0.0154(3) 0.0190(3) -0.0012(2) -0.0012(2) 0.00114(19)
P2 0.0197(3) 0.0129(3) 0.0226(3) -0.0016(2) -0.0036(2) 0.00012(19)
O1 0.0239(8) 0.0207(8) 0.0195(8) -0.0002(6) -0.0030(6) -0.0060(6)
N1 0.0411(13) 0.0353(12) 0.0191(10) 0.0030(9) -0.0016(9) 0.0035(10)
N2 0.0190(9) 0.0167(9) 0.0180(9) -0.0021(7) -0.0026(7) -0.0006(7)
N3 0.0196(9) 0.0167(9) 0.0185(9) -0.0016(7) -0.0022(7) -0.0036(7)
C1 0.0539(19) 0.0434(17) 0.0253(13) -0.0032(12) -0.0057(13) -0.0022(14)
C2 0.0385(15) 0.0512(18) 0.0216(12) 0.0095(12) 0.0011(11) 0.0043(13)
C3 0.0257(11) 0.0270(12) 0.0206(11) 0.0015(9) 0.0014(9) 0.0075(9)
C4 0.0340(13) 0.0219(11) 0.0234(12) 0.0001(9) 0.0022(10) 0.0007(10)
C5 0.0313(12) 0.0214(11) 0.0225(11) 0.0033(9) 0.0036(9) 0.0029(9)
C6 0.0249(11) 0.0277(12) 0.0223(11) 0.0072(9) 0.0032(9) 0.0051(9)
C7 0.0221(11) 0.0250(11) 0.0243(11) 0.0020(9) 0.0027(9) 0.0013(9)
C8 0.0219(11) 0.0231(11) 0.0209(11) 0.0018(9) 0.0016(8) 0.0051(9)
C9 0.0208(10) 0.0220(11) 0.0237(11) -0.0006(9) 0.0022(9) 0.0014(9)
C10 0.0217(11) 0.0206(11) 0.0217(11) -0.0009(9) 0.0001(9) 0.0008(8)
C11 0.0205(10) 0.0182(10) 0.0218(11) 0.0006(8) 0.0012(8) -0.0003(8)
C12 0.0203(10) 0.0153(10) 0.0197(11) -0.0007(8) -0.0017(9) 0.0006(8)
C13 0.0235(11) 0.0176(10) 0.0183(10) 0.0008(8) -0.0028(8) 0.0023(8)
C14 0.0248(11) 0.0246(12) 0.0238(11) -0.0034(9) 0.0001(9) 0.0008(9)
C15 0.0314(13) 0.0302(13) 0.0250(12) -0.0046(10) 0.0028(10) 0.0067(10)
C16 0.0403(14) 0.0197(11) 0.0224(11) -0.0037(9) -0.0011(10) 0.0058(10)
C17 0.0335(13) 0.0182(11) 0.0270(12) -0.0017(9) -0.0020(10) 0.0003(9)
C18 0.0252(11) 0.0202(11) 0.0243(11) -0.0004(9) 0.0015(9) 0.0026(9)
C19 0.0181(10) 0.0184(10) 0.0224(11) -0.0008(8) -0.0014(8) -0.0011(8)
C20 0.0328(13) 0.0205(11) 0.0252(12) -0.0014(9) -0.0039(10) 0.0038(10)
C21 0.0393(14) 0.0220(12) 0.0317(13) 0.0023(10) -0.0067(11) 0.0014(11)
C22 0.0307(13) 0.0332(14) 0.0228(12) 0.0051(10) -0.0036(10) -0.0027(10)
C23 0.0258(12) 0.0326(13) 0.0219(11) -0.0034(10) 0.0003(9) -0.0002(10)
C24 0.0232(11) 0.0223(11) 0.0251(12) -0.0022(9) -0.0008(9) 0.0017(9)
C25 0.0215(11) 0.0188(11) 0.0224(11) -0.0038(8) 0.0029(9) 0.0004(8)
C26 0.0217(11) 0.0273(12) 0.0269(12) -0.0027(10) 0.0011(9) -0.0010(9)
C27 0.0217(12) 0.0410(15) 0.0327(13) -0.0076(11) 0.0015(10) -0.0050(11)
C28 0.0302(13) 0.0307(13) 0.0401(15) -0.0091(11) 0.0137(11) -0.0102(11)
C29 0.0358(14) 0.0248(12) 0.0348(13) -0.0009(10) 0.0143(11) -0.0018(10)
C30 0.0255(12) 0.0229(12) 0.0277(12) -0.0020(9) 0.0062(9) 0.0017(9)
C31 0.0225(11) 0.0160(10) 0.0243(11) 0.0014(8) -0.0028(9) 0.0014(8)
C32 0.0283(12) 0.0204(11) 0.0332(13) -0.0055(10) -0.0036(10) 0.0028(9)
C33 0.0335(14) 0.0258(13) 0.0374(14) -0.0077(11) -0.0015(11) 0.0079(11)
C34 0.0272(12) 0.0314(13) 0.0343(13) 0.0018(11) 0.0027(10) 0.0091(10)
C35 0.0227(12) 0.0271(12) 0.0351(13) 0.0011(10) -0.0008(10) -0.0012(10)
C36 0.0254(12) 0.0183(11) 0.0298(12) -0.0012(9) -0.0002(9) 0.0003(9)
C37 0.0209(11) 0.0182(11) 0.0305(12) 0.0027(9) -0.0014(9) 0.0012(9)
C38 0.0290(13) 0.0221(12) 0.0409(15) 0.0016(11) -0.0021(11) -0.0052(10)
C39 0.0356(15) 0.0293(14) 0.0583(19) 0.0065(13) 0.0048(14) -0.0097(12)
C40 0.0422(16) 0.0396(17) 0.0544(19) 0.0153(14) 0.0143(14) -0.0060(13)
C41 0.0415(15) 0.0353(15) 0.0362(15) 0.0085(12) 0.0064(12) -0.0031(12)
C42 0.0302(13) 0.0235(12) 0.0317(13) 0.0030(10) 0.0002(10) -0.0032(10)
C43 0.0240(11) 0.0135(10) 0.0270(12) -0.0019(8) -0.0047(9) 0.0022(8)
C44 0.0257(12) 0.0274(12) 0.0268(12) -0.0049(10) -0.0021(10) 0.0037(10)
C45 0.0232(12) 0.0360(14) 0.0336(14) -0.0039(11) -0.0060(10) 0.0046(10)
C46 0.0333(13) 0.0316(13) 0.0267(12) -0.0048(10) -0.0084(10) 0.0055(11)
C47 0.0387(14) 0.0203(11) 0.0260(12) 0.0001(9) 0.0006(10) 0.0036(10)
C48 0.0279(12) 0.0168(10) 0.0288(12) 0.0001(9) -0.0016(10) 0.0000(9)
O2 0.0430(13) 0.0624(16) 0.0742(18) -0.0004(14) 0.0081(12) -0.0176(12)
O3 0.0405(12) 0.0518(14) 0.0651(16) 0.0003(12) 0.0014(11) -0.0051(11)
O4 0.0681(17) 0.0432(13) 0.0778(18) 0.0118(13) 0.0419(15) 0.0082(12)
N4 0.0492(16) 0.0337(13) 0.0563(17) 0.0076(12) 0.0190(13) 0.0099(12)
O5 0.0329(10) 0.0276(9) 0.0391(10) 0.0033(8) 0.0049(8) -0.0039(8)
C49 0.053(2) 0.0417(18) 0.068(2) 0.0058(17) 0.0108(18) 0.0033(15)

loop_
_atom_type_symbol
_atom_type_description
_atom_type_scat_dispersion_real
_atom_type_scat_dispersion_imag
_atom_type_scat_source
C C 0.0181 0.0091 'International Tables Vol C Tables 4.2.6.8 and 6.1.1.4'
H H 0.0000 0.0000 'International Tables Vol C Tables 4.2.6.8 and 6.1.1.4'
Cu Cu -1.9646 0.5888 'International Tables Vol C Tables 4.2.6.8 and 6.1.1.4'
N N 0.0311 0.0180 'International Tables Vol C Tables 4.2.6.8 and 6.1.1.4'
O O 0.0492 0.0322 'International Tables Vol C Tables 4.2.6.8 and 6.1.1.4'
P P 0.2955 0.4335 'International Tables Vol C Tables 4.2.6.8 and 6.1.1.4'

loop_
_geom_angle_atom_site_label_1
_geom_angle_atom_site_label_2
_geom_angle_atom_site_label_3
_geom_angle
_geom_angle_site_symmetry_1
_geom_angle_site_symmetry_3
_geom_angle_publ_flag
P2 Cu1 P1 119.14(2) . . ?
O1 Cu1 P1 109.86(5) . . ?
O1 Cu1 P2 110.39(5) . . ?
N2 Cu1 P1 110.38(6) . . ?
N2 Cu1 P2 121.26(6) . . ?
N2 Cu1 O1 77.90(7) . . ?
C13 P1 Cu1 116.09(8) . . ?
C19 P1 Cu1 111.71(8) . . ?
C19 P1 C13 102.60(10) . . ?
C25 P1 Cu1 116.81(8) . . ?
C25 P1 C13 104.58(11) . . ?
C25 P1 C19 103.36(11) . . ?
C31 P2 Cu1 118.04(8) . . ?
C31 P2 C43 104.43(11) . . ?
C37 P2 Cu1 113.08(8) . . ?
C37 P2 C31 103.44(11) . . ?
C37 P2 C43 106.20(11) . . ?
C43 P2 Cu1 110.63(7) . . ?
C12 O1 Cu1 109.00(14) . . ?
C2 N1 C1 117.0(2) . . ?
C3 N1 C1 120.1(2) . . ?
C3 N1 C2 119.8(2) . . ?
N3 N2 Cu1 111.65(14) . . ?
C11 N2 Cu1 132.71(16) . . ?
C11 N2 N3 115.35(19) . . ?
N2 N3 H3 121.8 . . ?
C12 N3 N2 116.31(18) . . ?
C12 N3 H3 121.8 . . ?
N1 C1 H1A 109.5 . . ?
N1 C1 H1B 109.5 . . ?
N1 C1 H1C 109.5 . . ?
H1A C1 H1B 109.5 . . ?
H1A C1 H1C 109.5 . . ?
H1B C1 H1C 109.5 . . ?
N1 C2 H2A 109.5 . . ?
N1 C2 H2B 109.5 . . ?
N1 C2 H2C 109.5 . . ?
H2A C2 H2B 109.5 . . ?
H2A C2 H2C 109.5 . . ?
H2B C2 H2C 109.5 . . ?
N1 C3 C4 121.2(2) . . ?
N1 C3 C6 121.3(2) . . ?
C6 C3 C4 117.5(2) . . ?
C3 C4 H4 119.7 . . ?
C5 C4 C3 120.6(2) . . ?
C5 C4 H4 119.7 . . ?
C4 C5 H5 119.0 . . ?
C4 C5 C8 122.1(2) . . ?
C8 C5 H5 119.0 . . ?
C3 C6 H6 119.5 . . ?
C7 C6 C3 120.9(2) . . ?
C7 C6 H6 119.5 . . ?
C6 C7 H7 119.0 . . ?
C6 C7 C8 122.1(2) . . ?
C8 C7 H7 119.0 . . ?
C5 C8 C7 116.8(2) . . ?
C5 C8 C9 123.6(2) . . ?
C7 C8 C9 119.5(2) . . ?
C8 C9 H9 116.2 . . ?
C10 C9 C8 127.7(2) . . ?
C10 C9 H9 116.2 . . ?
C9 C10 H10 120.0 . . ?
C9 C10 C11 120.0(2) . . ?
C11 C10 H10 120.0 . . ?
N2 C11 C10 121.6(2) . . ?
N2 C11 H11 119.2 . . ?
C10 C11 H11 119.2 . . ?
O1 C12 N3 124.7(2) . . ?
O1 C12 C12 121.3(3) . 3_667 ?
N3 C12 C12 114.0(2) . 3_667 ?
C14 C13 P1 122.69(18) . . ?
C14 C13 C18 119.3(2) . . ?
C18 C13 P1 117.91(18) . . ?
C13 C14 H14 120.0 . . ?
C13 C14 C15 120.0(2) . . ?
C15 C14 H14 120.0 . . ?
C14 C15 H15 119.9 . . ?
C16 C15 C14 120.2(2) . . ?
C16 C15 H15 119.9 . . ?
C15 C16 H16 120.1 . . ?
C15 C16 C17 119.9(2) . . ?
C17 C16 H16 120.1 . . ?
C16 C17 H17 119.9 . . ?
C18 C17 C16 120.1(2) . . ?
C18 C17 H17 119.9 . . ?
C13 C18 H18 119.8 . . ?
C17 C18 C13 120.4(2) . . ?
C17 C18 H18 119.8 . . ?
C20 C19 P1 122.86(18) . . ?
C20 C19 C24 118.7(2) . . ?
C24 C19 P1 118.40(18) . . ?
C19 C20 H20 119.8 . . ?
C21 C20 C19 120.3(2) . . ?
C21 C20 H20 119.8 . . ?
C20 C21 H21 119.8 . . ?
C22 C21 C20 120.5(2) . . ?
C22 C21 H21 119.8 . . ?
C21 C22 H22 120.2 . . ?
C21 C22 C23 119.6(2) . . ?
C23 C22 H22 120.2 . . ?
C22 C23 H23 119.8 . . ?
C24 C23 C22 120.5(2) . . ?
C24 C23 H23 119.8 . . ?
C19 C24 H24 119.8 . . ?
C23 C24 C19 120.4(2) . . ?
C23 C24 H24 119.8 . . ?
C26 C25 P1 122.26(19) . . ?
C26 C25 C30 119.1(2) . . ?
C30 C25 P1 118.58(18) . . ?
C25 C26 H26 120.0 . . ?
C27 C26 C25 120.0(2) . . ?
C27 C26 H26 120.0 . . ?
C26 C27 H27 119.9 . . ?
C28 C27 C26 120.3(2) . . ?
C28 C27 H27 119.9 . . ?
C27 C28 H28 120.0 . . ?
C29 C28 C27 120.1(2) . . ?
C29 C28 H28 120.0 . . ?
C28 C29 H29 120.0 . . ?
C28 C29 C30 120.0(3) . . ?
C30 C29 H29 120.0 . . ?
C25 C30 H30 119.7 . . ?
C29 C30 C25 120.5(2) . . ?
C29 C30 H30 119.7 . . ?
C32 C31 P2 122.29(18) . . ?
C36 C31 P2 118.92(18) . . ?
C36 C31 C32 118.8(2) . . ?
C31 C32 H32 119.9 . . ?
C33 C32 C31 120.2(2) . . ?
C33 C32 H32 119.9 . . ?
C32 C33 H33 119.7 . . ?
C34 C33 C32 120.6(2) . . ?
C34 C33 H33 119.7 . . ?
C33 C34 H34 120.2 . . ?
C33 C34 C35 119.6(2) . . ?
C35 C34 H34 120.2 . . ?
C34 C35 H35 119.9 . . ?
C34 C35 C36 120.1(2) . . ?
C36 C35 H35 119.9 . . ?
C31 C36 H36 119.7 . . ?
C35 C36 C31 120.7(2) . . ?
C35 C36 H36 119.7 . . ?
C38 C37 P2 123.6(2) . . ?
C38 C37 C42 119.1(2) . . ?
C42 C37 P2 117.27(18) . . ?
C37 C38 H38 119.9 . . ?
C39 C38 C37 120.1(3) . . ?
C39 C38 H38 119.9 . . ?
C38 C39 H39 119.8 . . ?
C40 C39 C38 120.5(3) . . ?
C40 C39 H39 119.8 . . ?
C39 C40 H40 120.0 . . ?
C39 C40 C41 120.1(3) . . ?
C41 C40 H40 120.0 . . ?
C40 C41 H41 120.2 . . ?
C42 C41 C40 119.5(3) . . ?
C42 C41 H41 120.2 . . ?
C37 C42 H42 119.7 . . ?
C41 C42 C37 120.6(3) . . ?
C41 C42 H42 119.7 . . ?
C44 C43 P2 120.06(19) . . ?
C48 C43 P2 120.66(19) . . ?
C48 C43 C44 118.7(2) . . ?
C43 C44 H44 119.9 . . ?
C45 C44 C43 120.3(3) . . ?
C45 C44 H44 119.9 . . ?
C44 C45 H45 119.8 . . ?
C46 C45 C44 120.5(3) . . ?
C46 C45 H45 119.8 . . ?
C45 C46 H46 120.0 . . ?
C47 C46 C45 119.9(2) . . ?
C47 C46 H46 120.0 . . ?
C46 C47 H47 120.0 . . ?
C46 C47 C48 120.0(3) . . ?
C48 C47 H47 120.0 . . ?
C43 C48 C47 120.6(2) . . ?
C43 C48 H48 119.7 . . ?
C47 C48 H48 119.7 . . ?
O2 N4 O3 114.9(3) . . ?
O4 N4 O2 126.2(3) . . ?
O4 N4 O3 118.8(3) . . ?
C49 O5 H5A 109.5 . . ?
O5 C49 H49A 109.5 . . ?
O5 C49 H49B 109.5 . . ?
O5 C49 H49C 109.5 . . ?
H49A C49 H49B 109.5 . . ?
H49A C49 H49C 109.5 . . ?
H49B C49 H49C 109.5 . . ?

loop_
_geom_bond_atom_site_label_1
_geom_bond_atom_site_label_2
_geom_bond_distance
_geom_bond_site_symmetry_2
_geom_bond_publ_flag
Cu1 P1 2.2540(6) . ?
Cu1 P2 2.2323(6) . ?
Cu1 O1 2.1823(16) . ?
Cu1 N2 2.061(2) . ?
P1 C13 1.830(2) . ?
P1 C19 1.828(2) . ?
P1 C25 1.824(2) . ?
P2 C31 1.826(2) . ?
P2 C37 1.823(3) . ?
P2 C43 1.828(2) . ?
O1 C12 1.242(3) . ?
N1 C1 1.455(4) . ?
N1 C2 1.453(4) . ?
N1 C3 1.375(3) . ?
N2 N3 1.391(3) . ?
N2 C11 1.301(3) . ?
N3 H3 0.8600 . ?
N3 C12 1.336(3) . ?
C1 H1A 0.9600 . ?
C1 H1B 0.9600 . ?
C1 H1C 0.9600 . ?
C2 H2A 0.9600 . ?
C2 H2B 0.9600 . ?
C2 H2C 0.9600 . ?
C3 C4 1.418(4) . ?
C3 C6 1.409(4) . ?
C4 H4 0.9300 . ?
C4 C5 1.380(3) . ?
C5 H5 0.9300 . ?
C5 C8 1.403(3) . ?
C6 H6 0.9300 . ?
C6 C7 1.377(3) . ?
C7 H7 0.9300 . ?
C7 C8 1.405(3) . ?
C8 C9 1.445(3) . ?
C9 H9 0.9300 . ?
C9 C10 1.351(3) . ?
C10 H10 0.9300 . ?
C10 C11 1.426(3) . ?
C11 H11 0.9300 . ?
C12 C12 1.514(4) 3_667 ?
C13 C14 1.390(3) . ?
C13 C18 1.399(3) . ?
C14 H14 0.9300 . ?
C14 C15 1.400(3) . ?
C15 H15 0.9300 . ?
C15 C16 1.387(4) . ?
C16 H16 0.9300 . ?
C16 C17 1.389(4) . ?
C17 H17 0.9300 . ?
C17 C18 1.389(3) . ?
C18 H18 0.9300 . ?
C19 C20 1.396(3) . ?
C19 C24 1.398(3) . ?
C20 H20 0.9300 . ?
C20 C21 1.383(4) . ?
C21 H21 0.9300 . ?
C21 C22 1.382(4) . ?
C22 H22 0.9300 . ?
C22 C23 1.385(4) . ?
C23 H23 0.9300 . ?
C23 C24 1.379(4) . ?
C24 H24 0.9300 . ?
C25 C26 1.398(3) . ?
C25 C30 1.399(3) . ?
C26 H26 0.9300 . ?
C26 C27 1.393(4) . ?
C27 H27 0.9300 . ?
C27 C28 1.390(4) . ?
C28 H28 0.9300 . ?
C28 C29 1.383(4) . ?
C29 H29 0.9300 . ?
C29 C30 1.390(4) . ?
C30 H30 0.9300 . ?
C31 C32 1.398(3) . ?
C31 C36 1.394(3) . ?
C32 H32 0.9300 . ?
C32 C33 1.389(4) . ?
C33 H33 0.9300 . ?
C33 C34 1.384(4) . ?
C34 H34 0.9300 . ?
C34 C35 1.387(4) . ?
C35 H35 0.9300 . ?
C35 C36 1.390(4) . ?
C36 H36 0.9300 . ?
C37 C38 1.395(3) . ?
C37 C42 1.398(4) . ?
C38 H38 0.9300 . ?
C38 C39 1.386(4) . ?
C39 H39 0.9300 . ?
C39 C40 1.384(5) . ?
C40 H40 0.9300 . ?
C40 C41 1.391(4) . ?
C41 H41 0.9300 . ?
C41 C42 1.390(4) . ?
C42 H42 0.9300 . ?
C43 C44 1.396(4) . ?
C43 C48 1.396(4) . ?
C44 H44 0.9300 . ?
C44 C45 1.391(4) . ?
C45 H45 0.9300 . ?
C45 C46 1.384(4) . ?
C46 H46 0.9300 . ?
C46 C47 1.380(4) . ?
C47 H47 0.9300 . ?
C47 C48 1.397(3) . ?
C48 H48 0.9300 . ?
O2 N4 1.238(4) . ?
O3 N4 1.309(4) . ?
O4 N4 1.198(4) . ?
O5 H5A 0.8200 . ?
O5 C49 1.427(4) . ?
C49 H49A 0.9600 . ?
C49 H49B 0.9600 . ?
C49 H49C 0.9600 . ?

loop_
_geom_torsion_atom_site_label_1
_geom_torsion_atom_site_label_2
_geom_torsion_atom_site_label_3
_geom_torsion_atom_site_label_4
_geom_torsion
_geom_torsion_site_symmetry_1
_geom_torsion_site_symmetry_2
_geom_torsion_site_symmetry_3
_geom_torsion_site_symmetry_4
_geom_torsion_publ_flag
Cu1 P1 C13 C14 -139.95(18) . . . . ?
Cu1 P1 C13 C18 43.0(2) . . . . ?
Cu1 P1 C19 C20 -126.8(2) . . . . ?
Cu1 P1 C19 C24 52.0(2) . . . . ?
Cu1 P1 C25 C26 -143.61(18) . . . . ?
Cu1 P1 C25 C30 33.2(2) . . . . ?
Cu1 P2 C31 C32 -166.14(18) . . . . ?
Cu1 P2 C31 C36 15.8(2) . . . . ?
Cu1 P2 C37 C38 144.2(2) . . . . ?
Cu1 P2 C37 C42 -35.5(2) . . . . ?
Cu1 P2 C43 C44 -78.4(2) . . . . ?
Cu1 P2 C43 C48 92.85(19) . . . . ?
Cu1 O1 C12 N3 -3.8(3) . . . . ?
Cu1 O1 C12 C12 176.5(2) . . . 3_667 ?
Cu1 N2 N3 C12 5.9(2) . . . . ?
Cu1 N2 C11 C10 -9.1(3) . . . . ?
P1 Cu1 P2 C31 165.50(9) . . . . ?
P1 Cu1 P2 C37 -73.63(9) . . . . ?
P1 Cu1 P2 C43 45.35(10) . . . . ?
P1 Cu1 O1 C12 -102.43(15) . . . . ?
P1 Cu1 N2 N3 101.23(13) . . . . ?
P1 Cu1 N2 C11 -72.1(2) . . . . ?
P1 C13 C14 C15 -175.74(19) . . . . ?
P1 C13 C18 C17 175.49(18) . . . . ?
P1 C19 C20 C21 177.5(2) . . . . ?
P1 C19 C24 C23 -178.82(19) . . . . ?
P1 C25 C26 C27 175.3(2) . . . . ?
P1 C25 C30 C29 -175.15(19) . . . . ?
P2 Cu1 P1 C13 150.82(9) . . . . ?
P2 Cu1 P1 C19 -92.03(8) . . . . ?
P2 Cu1 P1 C25 26.66(9) . . . . ?
P2 Cu1 O1 C12 124.21(14) . . . . ?
P2 Cu1 N2 N3 -112.35(13) . . . . ?
P2 Cu1 N2 C11 74.3(2) . . . . ?
P2 C31 C32 C33 -179.2(2) . . . . ?
P2 C31 C36 C35 178.4(2) . . . . ?
P2 C37 C38 C39 -178.7(2) . . . . ?
P2 C37 C42 C41 179.8(2) . . . . ?
P2 C43 C44 C45 172.3(2) . . . . ?
P2 C43 C48 C47 -173.03(18) . . . . ?
O1 Cu1 P1 C13 22.10(10) . . . . ?
O1 Cu1 P1 C19 139.25(9) . . . . ?
O1 Cu1 P1 C25 -102.07(10) . . . . ?
O1 Cu1 P2 C31 -66.02(10) . . . . ?
O1 Cu1 P2 C37 54.86(10) . . . . ?
O1 Cu1 P2 C43 173.84(10) . . . . ?
O1 Cu1 N2 N3 -5.69(13) . . . . ?
O1 Cu1 N2 C11 -179.0(2) . . . . ?
N1 C3 C4 C5 177.2(2) . . . . ?
N1 C3 C6 C7 -176.9(2) . . . . ?
N2 Cu1 P1 C13 -61.96(10) . . . . ?
N2 Cu1 P1 C19 55.20(10) . . . . ?
N2 Cu1 P1 C25 173.88(10) . . . . ?
N2 Cu1 P2 C31 21.92(11) . . . . ?
N2 Cu1 P2 C37 142.79(10) . . . . ?
N2 Cu1 P2 C43 -98.23(11) . . . . ?
N2 Cu1 O1 C12 5.10(15) . . . . ?
N2 N3 C12 O1 -1.2(3) . . . . ?
N2 N3 C12 C12 178.5(2) . . . 3_667 ?
N3 N2 C11 C10 177.7(2) . . . . ?
C1 N1 C3 C4 14.1(4) . . . . ?
C1 N1 C3 C6 -167.6(3) . . . . ?
C2 N1 C3 C4 173.3(2) . . . . ?
C2 N1 C3 C6 -8.4(4) . . . . ?
C3 C4 C5 C8 0.4(4) . . . . ?
C3 C6 C7 C8 -1.0(4) . . . . ?
C4 C3 C6 C7 1.5(4) . . . . ?
C4 C5 C8 C7 0.1(4) . . . . ?
C4 C5 C8 C9 -178.5(2) . . . . ?
C5 C8 C9 C10 -9.5(4) . . . . ?
C6 C3 C4 C5 -1.2(4) . . . . ?
C6 C7 C8 C5 0.2(4) . . . . ?
C6 C7 C8 C9 178.9(2) . . . . ?
C7 C8 C9 C10 171.9(2) . . . . ?
C8 C9 C10 C11 177.1(2) . . . . ?
C9 C10 C11 N2 176.4(2) . . . . ?
C11 N2 N3 C12 -179.5(2) . . . . ?
C13 P1 C19 C20 -1.8(2) . . . . ?
C13 P1 C19 C24 177.04(19) . . . . ?
C13 P1 C25 C26 86.5(2) . . . . ?
C13 P1 C25 C30 -96.6(2) . . . . ?
C13 C14 C15 C16 0.0(4) . . . . ?
C14 C13 C18 C17 -1.7(3) . . . . ?
C14 C15 C16 C17 -0.9(4) . . . . ?
C15 C16 C17 C18 0.5(4) . . . . ?
C16 C17 C18 C13 0.8(4) . . . . ?
C18 C13 C14 C15 1.3(4) . . . . ?
C19 P1 C13 C14 97.9(2) . . . . ?
C19 P1 C13 C18 -79.15(19) . . . . ?
C19 P1 C25 C26 -20.5(2) . . . . ?
C19 P1 C25 C30 156.34(19) . . . . ?
C19 C20 C21 C22 1.4(4) . . . . ?
C20 C19 C24 C23 0.1(4) . . . . ?
C20 C21 C22 C23 -0.2(4) . . . . ?
C21 C22 C23 C24 -1.0(4) . . . . ?
C22 C23 C24 C19 1.1(4) . . . . ?
C24 C19 C20 C21 -1.3(4) . . . . ?
C25 P1 C13 C14 -9.7(2) . . . . ?
C25 P1 C13 C18 173.22(18) . . . . ?
C25 P1 C19 C20 106.7(2) . . . . ?
C25 P1 C19 C24 -74.4(2) . . . . ?
C25 C26 C27 C28 0.2(4) . . . . ?
C26 C25 C30 C29 1.8(4) . . . . ?
C26 C27 C28 C29 1.0(4) . . . . ?
C27 C28 C29 C30 -0.7(4) . . . . ?
C28 C29 C30 C25 -0.7(4) . . . . ?
C30 C25 C26 C27 -1.5(4) . . . . ?
C31 P2 C37 C38 -87.0(2) . . . . ?
C31 P2 C37 C42 93.3(2) . . . . ?
C31 P2 C43 C44 153.6(2) . . . . ?
C31 P2 C43 C48 -35.1(2) . . . . ?
C31 C32 C33 C34 0.9(4) . . . . ?
C32 C31 C36 C35 0.3(4) . . . . ?
C32 C33 C34 C35 0.1(4) . . . . ?
C33 C34 C35 C36 -1.0(4) . . . . ?
C34 C35 C36 C31 0.8(4) . . . . ?
C36 C31 C32 C33 -1.1(4) . . . . ?
C37 P2 C31 C32 68.1(2) . . . . ?
C37 P2 C31 C36 -109.9(2) . . . . ?
C37 P2 C43 C44 44.7(2) . . . . ?
C37 P2 C43 C48 -144.08(19) . . . . ?
C37 C38 C39 C40 -0.8(5) . . . . ?
C38 C37 C42 C41 0.0(4) . . . . ?
C38 C39 C40 C41 -0.5(5) . . . . ?
C39 C40 C41 C42 1.6(5) . . . . ?
C40 C41 C42 C37 -1.4(4) . . . . ?
C42 C37 C38 C39 1.1(4) . . . . ?
C43 P2 C31 C32 -42.8(2) . . . . ?
C43 P2 C31 C36 139.1(2) . . . . ?
C43 P2 C37 C38 22.7(2) . . . . ?
C43 P2 C37 C42 -157.05(19) . . . . ?
C43 C44 C45 C46 0.5(4) . . . . ?
C44 C43 C48 C47 -1.7(3) . . . . ?
C44 C45 C46 C47 -1.1(4) . . . . ?
C45 C46 C47 C48 0.3(4) . . . . ?
C46 C47 C48 C43 1.1(4) . . . . ?
C48 C43 C44 C45 0.8(4) . . . . ?
